data_1513405
loop_
_publ_author_name
'Palysaeva, Nadezhda V.'
'Kumpan, Katerina P.'
'Struchkova, Marina I.'
'Dalinger, Igor L.'
'Kormanov, Aleksandr V.'
'Aleksandrova, Nataly S.'
'Chernyshev, Victor M.'
'Pyreu, Dmitrii F.'
'Suponitsky, Kyrill Yu'
'Sheremetev, Aleksei B.'

_publ_section_title
;
 A Direct Approach to a
 6-Hetarylamino[1,2,4]triazolo[4,3-b][1,2,4,5]tetrazine Library.
;
_journal_issue 2
_journal_name_full 'Organic letters'
_journal_page_first 406
_journal_page_last 409
_journal_paper_doi 10.1021/ol403308h
_journal_volume 16
_journal_year 2014
_chemical_formula_moiety 'C5 H3 N11 O2'
_chemical_formula_sum 'C5 H3 N11 O2'
_chemical_formula_weight 249.18
_chemical_name_systematic
; 
 ? 
;
_space_group_IT_number 9
_symmetry_cell_setting monoclinic
_symmetry_space_group_name_Hall 'C -2yc'
_symmetry_space_group_name_H-M 'C 1 c 1'
_atom_sites_solution_hydrogens difmap
_atom_sites_solution_primary direct
_atom_sites_solution_secondary difmap
_audit_creation_method SHELXL-97
_cell_angle_alpha 90.00
_cell_angle_beta 106.997(2)
_cell_angle_gamma 90.00
_cell_formula_units_Z 8
_cell_length_a 19.461(3)
_cell_length_b 8.7866(12)
_cell_length_c 11.3296(16)
_cell_measurement_reflns_used 1619
_cell_measurement_temperature 100(2)
_cell_measurement_theta_max 25.30
_cell_measurement_theta_min 2.56
_cell_volume 1852.7(5)
_computing_cell_refinement 'SAINT (Bruker, 2009)'
_computing_data_collection 'APEX (Bruker, 2009)'
_computing_data_reduction 'SAINT (Bruker, 2009)'
_computing_molecular_graphics 'SHELXTL (Sheldrick, 2008)'
_computing_publication_material 'SHELXTL (Sheldrick, 2008) and PLATON (Spek, 2009)'
_computing_structure_refinement 'SHELXTL (Sheldrick, 2008)'
_computing_structure_solution 'SHELXTL (Sheldrick, 2008)'
_diffrn_ambient_temperature 100(2)
_diffrn_measured_fraction_theta_full 0.997
_diffrn_measured_fraction_theta_max 0.997
_diffrn_measurement_device_type 'Bruker APEX-II CCD'
_diffrn_measurement_method '\f and \w scans'
_diffrn_radiation_monochromator graphite
_diffrn_radiation_source 'sealed tube'
_diffrn_radiation_type MoK\a
_diffrn_radiation_wavelength 0.71073
_diffrn_reflns_av_R_equivalents 0.0717
_diffrn_reflns_av_sigmaI/netI 0.0698
_diffrn_reflns_limit_h_max 26
_diffrn_reflns_limit_h_min -27
_diffrn_reflns_limit_k_max 12
_diffrn_reflns_limit_k_min 0
_diffrn_reflns_limit_l_max 15
_diffrn_reflns_limit_l_min 0
_diffrn_reflns_number 12079
_diffrn_reflns_theta_full 30.00
_diffrn_reflns_theta_max 30.00
_diffrn_reflns_theta_min 2.19
_diffrn_standards_decay_% 0
_diffrn_standards_number 0
_exptl_absorpt_coefficient_mu 0.147
_exptl_absorpt_correction_type none
_exptl_crystal_colour yellow
_exptl_crystal_density_diffrn 1.787
_exptl_crystal_density_method 'not measured'
_exptl_crystal_description plate
_exptl_crystal_F_000 1008
_exptl_crystal_size_max 0.23
_exptl_crystal_size_mid 0.17
_exptl_crystal_size_min 0.04
_refine_diff_density_max 0.444
_refine_diff_density_min -0.354
_refine_diff_density_rms 0.083
_refine_ls_extinction_method none
_refine_ls_goodness_of_fit_ref 1.029
_refine_ls_hydrogen_treatment constr
_refine_ls_matrix_type full
_refine_ls_number_parameters 325
_refine_ls_number_reflns 2693
_refine_ls_number_restraints 2
_refine_ls_restrained_S_all 1.028
_refine_ls_R_factor_all 0.0697
_refine_ls_R_factor_gt 0.0522
_refine_ls_shift/su_max 0.000
_refine_ls_shift/su_mean 0.000
_refine_ls_structure_factor_coef Fsqd
_refine_ls_weighting_details 'calc w=1/[\s^2^(Fo^2^)+(0.0415P)^2^+3.2500P] where P=(Fo^2^+2Fc^2^)/3'
_refine_ls_weighting_scheme calc
_refine_ls_wR_factor_gt 0.1041
_refine_ls_wR_factor_ref 0.1101
_reflns_number_gt 2207
_reflns_number_total 2693
_reflns_threshold_expression I>2\s(I)
_cod_data_source_file ol403308h_si_003.cif
_cod_data_source_block sh198
_cod_depositor_comments
;
The following automatic conversions were performed:

'_symmetry_cell_setting' value 'Monoclinic' changed to 'monoclinic'
according to
/usr/data/users/saulius/automatic-downloads/current/ACS/lib/dictionaries/cif_core.dic
dictionary named 'cif_core.dic' version 2.4.2 from 2011-04-26.

Automatic conversion script
Id: cif_fix_values 2281 2013-09-26 08:29:07Z andrius 
;
_cod_original_cell_volume 1852.7(4)
_cod_original_sg_symbol_H-M 'C c'
_cod_database_code 1513405

loop_
_symmetry_equiv_pos_as_xyz
'x, y, z'
'x, -y, z+1/2'
'x+1/2, y+1/2, z'
'x+1/2, -y+1/2, z+1/2'

loop_
_atom_site_label
_atom_site_type_symbol
_atom_site_fract_x
_atom_site_fract_y
_atom_site_fract_z
_atom_site_U_iso_or_equiv
_atom_site_adp_type
_atom_site_occupancy
_atom_site_symmetry_multiplicity
_atom_site_calc_flag
_atom_site_refinement_flags
O1 O -0.15451(16) 0.3883(4) 0.6949(3) 0.0263(7) Uani 1 1 d .
O2 O -0.10003(17) 0.5614(4) 0.8233(3) 0.0338(8) Uani 1 1 d .
N1 N 0.07289(18) -0.2331(4) 0.3944(3) 0.0176(7) Uani 1 1 d .
N2 N 0.0395(2) -0.2999(4) 0.4741(3) 0.0204(7) Uani 1 1 d .
N3 N 0.03825(17) -0.0547(3) 0.5027(3) 0.0129(6) Uani 1 1 d .
N4 N 0.02841(16) 0.0891(3) 0.5408(3) 0.0133(6) Uani 1 1 d .
N5 N 0.09036(16) 0.1652(4) 0.3913(3) 0.0144(6) Uani 1 1 d .
N6 N 0.09759(17) 0.0269(4) 0.3569(3) 0.0134(6) Uani 1 1 d .
N7 N 0.05368(16) 0.3423(3) 0.5055(3) 0.0121(6) Uani 1 1 d .
H7 H 0.0475 0.4204 0.4521 0.015 Uiso 1 1 d R
N8 N 0.02770(16) 0.3900(3) 0.6004(3) 0.0109(6) Uani 1 1 d .
N9 N -0.04141(16) 0.3722(4) 0.6011(3) 0.0140(6) Uani 1 1 d .
N10 N 0.02256(16) 0.5222(4) 0.7599(3) 0.0133(6) Uani 1 1 d .
N11 N -0.10253(18) 0.4689(4) 0.7424(3) 0.0185(7) Uani 1 1 d .
C1 C 0.0710(2) -0.0860(4) 0.4127(3) 0.0144(7) Uani 1 1 d .
C2 C 0.0187(2) -0.1903(5) 0.5366(4) 0.0179(8) Uani 1 1 d .
H2A H -0.0062 -0.2056 0.5963 0.022 Uiso 1 1 calc R
C3 C 0.05549(18) 0.1887(4) 0.4822(3) 0.0128(7) Uani 1 1 d .
C4 C 0.0646(2) 0.4809(4) 0.6940(3) 0.0122(7) Uani 1 1 d .
H4A H 0.1134 0.5101 0.7095 0.015 Uiso 1 1 calc R
C5 C -0.03968(19) 0.4543(4) 0.6994(3) 0.0130(7) Uani 1 1 d .
O1' O 0.44201(16) 0.3825(4) 0.7435(3) 0.0274(7) Uani 1 1 d .
O2' O 0.38792(17) 0.5579(4) 0.8174(3) 0.0334(8) Uani 1 1 d .
N1' N 0.21538(19) -0.2313(4) 0.2147(3) 0.0194(7) Uani 1 1 d .
N2' N 0.2487(2) -0.2976(4) 0.3277(3) 0.0206(7) Uani 1 1 d .
N3' N 0.24942(16) -0.0527(3) 0.3579(3) 0.0122(6) Uani 1 1 d .
N4' N 0.25958(17) 0.0913(3) 0.4037(3) 0.0135(6) Uani 1 1 d .
N5' N 0.19708(16) 0.1660(4) 0.1926(3) 0.0140(6) Uani 1 1 d .
N6' N 0.18986(17) 0.0280(4) 0.1515(3) 0.0134(6) Uani 1 1 d .
N7' N 0.23380(16) 0.3450(4) 0.3431(3) 0.0122(6) Uani 1 1 d .
H7' H 0.2478 0.4127 0.2952 0.015 Uiso 1 1 d R
N8' N 0.25971(16) 0.3920(3) 0.4643(3) 0.0117(6) Uani 1 1 d .
N9' N 0.32882(17) 0.3715(4) 0.5353(3) 0.0144(6) Uani 1 1 d .
N10' N 0.26637(16) 0.5245(4) 0.6295(3) 0.0134(6) Uani 1 1 d .
N11' N 0.39071(19) 0.4661(4) 0.7386(3) 0.0192(7) Uani 1 1 d .
C1' C 0.2167(2) -0.0837(4) 0.2346(3) 0.0142(7) Uani 1 1 d .
C2' C 0.2691(2) -0.1876(4) 0.4111(4) 0.0181(8) Uani 1 1 d .
H2'A H 0.2939 -0.2027 0.4958 0.022 Uiso 1 1 calc R
C3' C 0.23240(18) 0.1905(4) 0.3184(3) 0.0120(7) Uani 1 1 d .
C4' C 0.22338(19) 0.4851(4) 0.5208(3) 0.0117(7) Uani 1 1 d .
H4'A H 0.1749 0.5167 0.4874 0.014 Uiso 1 1 calc R
C5' C 0.3276(2) 0.4536(4) 0.6321(4) 0.0144(7) Uani 1 1 d .

loop_
_atom_site_aniso_label
_atom_site_aniso_U_11
_atom_site_aniso_U_22
_atom_site_aniso_U_33
_atom_site_aniso_U_23
_atom_site_aniso_U_13
_atom_site_aniso_U_12
O1 0.0161(14) 0.0413(19) 0.0241(15) -0.0109(14) 0.0099(13) -0.0099(13)
O2 0.0246(17) 0.046(2) 0.0359(19) -0.0245(17) 0.0173(15) -0.0057(15)
N1 0.0231(17) 0.0167(16) 0.0165(15) -0.0022(13) 0.0110(14) -0.0006(13)
N2 0.0290(18) 0.0184(16) 0.0182(17) -0.0027(14) 0.0135(15) -0.0024(14)
N3 0.0122(14) 0.0137(15) 0.0119(15) -0.0008(12) 0.0020(12) 0.0022(12)
N4 0.0118(15) 0.0112(15) 0.0164(16) 0.0000(12) 0.0033(12) 0.0001(11)
N5 0.0139(15) 0.0168(16) 0.0139(15) 0.0004(12) 0.0060(12) -0.0020(12)
N6 0.0115(14) 0.0176(15) 0.0116(15) 0.0013(12) 0.0039(12) 0.0004(12)
N7 0.0173(16) 0.0097(14) 0.0124(15) 0.0017(11) 0.0091(12) 0.0024(11)
N8 0.0130(14) 0.0094(13) 0.0127(14) 0.0013(11) 0.0074(12) 0.0005(10)
N9 0.0128(15) 0.0156(15) 0.0150(15) -0.0003(12) 0.0062(12) -0.0002(11)
N10 0.0147(16) 0.0136(15) 0.0122(14) -0.0004(12) 0.0051(12) -0.0006(11)
N11 0.0130(15) 0.0287(18) 0.0145(15) -0.0046(15) 0.0052(12) -0.0007(13)
C1 0.0134(17) 0.0177(18) 0.0126(18) -0.0033(14) 0.0046(14) 0.0023(14)
C2 0.022(2) 0.0166(18) 0.0167(19) 0.0015(14) 0.0075(16) -0.0034(14)
C3 0.0102(16) 0.0151(17) 0.0113(16) -0.0013(13) 0.0004(13) -0.0009(12)
C4 0.0144(17) 0.0106(16) 0.0112(17) 0.0000(13) 0.0033(14) -0.0008(12)
C5 0.0107(16) 0.0168(17) 0.0123(16) -0.0010(13) 0.0044(13) 0.0013(13)
O1' 0.0158(14) 0.043(2) 0.0206(15) -0.0050(14) 0.0008(12) 0.0117(13)
O2' 0.0240(17) 0.047(2) 0.0242(16) -0.0179(16) -0.0013(13) 0.0086(15)
N1' 0.0254(18) 0.0177(16) 0.0152(16) -0.0009(13) 0.0059(14) -0.0024(14)
N2' 0.0312(19) 0.0151(16) 0.0148(16) -0.0012(13) 0.0057(14) 0.0002(14)
N3' 0.0131(15) 0.0111(14) 0.0121(15) -0.0039(11) 0.0029(12) -0.0019(11)
N4' 0.0153(15) 0.0108(14) 0.0143(15) 0.0022(12) 0.0043(12) 0.0007(11)
N5' 0.0102(14) 0.0186(16) 0.0127(15) -0.0014(12) 0.0026(12) -0.0019(12)
N6' 0.0111(14) 0.0158(15) 0.0129(15) 0.0006(12) 0.0031(12) 0.0013(11)
N7' 0.0128(14) 0.0142(15) 0.0097(14) -0.0001(12) 0.0032(12) -0.0028(11)
N8' 0.0135(14) 0.0104(14) 0.0108(14) 0.0002(11) 0.0027(12) 0.0012(11)
N9' 0.0141(15) 0.0147(15) 0.0141(15) 0.0006(12) 0.0036(12) 0.0018(11)
N10' 0.0124(16) 0.0153(15) 0.0121(14) 0.0003(12) 0.0032(12) 0.0002(11)
N11' 0.0169(16) 0.0264(18) 0.0137(15) -0.0060(14) 0.0034(13) 0.0006(13)
C1' 0.0145(18) 0.0149(17) 0.0148(18) 0.0006(14) 0.0069(14) -0.0011(13)
C2' 0.022(2) 0.0113(16) 0.0198(19) 0.0021(14) 0.0047(16) -0.0008(14)
C3' 0.0101(16) 0.0116(16) 0.0157(17) -0.0024(13) 0.0059(14) -0.0008(12)
C4' 0.0132(17) 0.0105(16) 0.0129(17) 0.0008(13) 0.0062(14) -0.0007(12)
C5' 0.0149(17) 0.0144(17) 0.0140(17) 0.0002(14) 0.0042(14) -0.0007(13)

loop_
_atom_type_symbol
_atom_type_description
_atom_type_scat_dispersion_real
_atom_type_scat_dispersion_imag
_atom_type_scat_source
C C 0.0033 0.0000 'International Tables Vol C Tables 4.2.6.8 and 6.1.1.4'
H H 0.0000 0.0000 'International Tables Vol C Tables 4.2.6.8 and 6.1.1.4'
N N 0.0061 0.0000 'International Tables Vol C Tables 4.2.6.8 and 6.1.1.4'
O O 0.0106 0.0000 'International Tables Vol C Tables 4.2.6.8 and 6.1.1.4'

loop_
_geom_angle_atom_site_label_1
_geom_angle_atom_site_label_2
_geom_angle_atom_site_label_3
_geom_angle
C1 N1 N2 105.9(3)
C2 N2 N1 108.3(3)
C2 N3 N4 130.9(3)
C2 N3 C1 105.4(3)
N4 N3 C1 123.8(3)
C3 N4 N3 110.3(3)
N6 N5 C3 118.5(3)
N5 N6 C1 117.1(3)
C3 N7 N8 118.8(3)
C3 N7 H7 128.7
N8 N7 H7 106.5
C4 N8 N9 111.2(3)
C4 N8 N7 124.0(3)
N9 N8 N7 124.0(3)
C5 N9 N8 99.3(3)
C4 N10 C5 101.9(3)
O2 N11 O1 124.4(4)
O2 N11 C5 117.5(3)
O1 N11 C5 118.1(3)
N1 C1 N6 127.9(3)
N1 C1 N3 110.8(3)
N6 C1 N3 121.3(3)
N2 C2 N3 109.7(3)
N2 C2 H2A 125.2
N3 C2 H2A 125.2
N4 C3 N7 121.7(3)
N4 C3 N5 129.1(3)
N7 C3 N5 109.2(3)
N10 C4 N8 109.5(3)
N10 C4 H4A 125.2
N8 C4 H4A 125.2
N9 C5 N10 118.0(3)
N9 C5 N11 121.1(3)
N10 C5 N11 120.9(3)
C1' N1' N2' 106.0(3)
C2' N2' N1' 108.3(3)
C2' N3' N4' 131.6(3)
C2' N3' C1' 105.5(3)
N4' N3' C1' 122.7(3)
C3' N4' N3' 111.1(3)
N6' N5' C3' 118.6(3)
N5' N6' C1' 116.8(3)
N8' N7' C3' 118.4(3)
N8' N7' H7' 108.3
C3' N7' H7' 121.2
C4' N8' N9' 111.2(3)
C4' N8' N7' 124.1(3)
N9' N8' N7' 123.9(3)
C5' N9' N8' 99.5(3)
C4' N10' C5' 102.6(3)
O2' N11' O1' 125.0(4)
O2' N11' C5' 116.9(3)
O1' N11' C5' 118.1(3)
N1' C1' N6' 127.6(4)
N1' C1' N3' 110.3(3)
N6' C1' N3' 122.0(3)
N2' C2' N3' 109.8(3)
N2' C2' H2'A 125.1
N3' C2' H2'A 125.1
N4' C3' N7' 122.0(3)
N4' C3' N5' 128.8(3)
N7' C3' N5' 109.3(3)
N10' C4' N8' 108.9(3)
N10' C4' H4'A 125.6
N8' C4' H4'A 125.6
N9' C5' N10' 117.9(3)
N9' C5' N11' 121.1(3)
N10' C5' N11' 121.0(3)

loop_
_geom_bond_atom_site_label_1
_geom_bond_atom_site_label_2
_geom_bond_distance
O1 N11 1.224(5)
O2 N11 1.215(5)
N1 C1 1.311(5)
N1 N2 1.388(5)
N2 C2 1.327(5)
N3 C2 1.341(5)
N3 N4 1.366(4)
N3 C1 1.379(5)
N4 C3 1.299(5)
N5 N6 1.296(5)
N5 C3 1.405(5)
N6 C1 1.358(5)
N7 C3 1.377(5)
N7 N8 1.380(4)
N7 H7 0.8999
N8 C4 1.354(5)
N8 N9 1.357(4)
N9 C5 1.319(5)
N10 C4 1.309(5)
N10 C5 1.344(5)
N11 C5 1.449(5)
C2 H2A 0.9500
C4 H4A 0.9500
O1' N11' 1.228(5)
O2' N11' 1.215(5)
N1' C1' 1.315(5)
N1' N2' 1.383(5)
N2' C2' 1.329(5)
N3' C2' 1.333(5)
N3' N4' 1.360(4)
N3' C1' 1.383(5)
N4' C3' 1.294(5)
N5' N6' 1.292(4)
N5' C3' 1.406(5)
N6' C1' 1.355(5)
N7' N8' 1.380(4)
N7' C3' 1.385(5)
N7' H7' 0.8999
N8' C4' 1.358(5)
N8' N9' 1.362(4)
N9' C5' 1.319(5)
N10' C4' 1.316(5)
N10' C5' 1.337(5)
N11' C5' 1.452(5)
C2' H2'A 0.9500
C4' H4'A 0.9500

loop_
_geom_hbond_atom_site_label_D
_geom_hbond_atom_site_label_H
_geom_hbond_atom_site_label_A
_geom_hbond_site_symmetry_A
_geom_hbond_distance_DH
_geom_hbond_distance_HA
_geom_hbond_distance_DA
_geom_hbond_angle_DHA
N7 H7 N10 2_564 0.90 2.15 2.923(4) 144
N7' H7' N10' 2_564 0.90 2.09 2.911(4) 152
C2 H2A O1' 3_445 0.95 2.32 3.191(5) 152
C2' H2'A O1 3_545 0.95 2.33 3.194(5) 152

loop_
_geom_torsion_atom_site_label_1
_geom_torsion_atom_site_label_2
_geom_torsion_atom_site_label_3
_geom_torsion_atom_site_label_4
_geom_torsion
C1 N1 N2 C2 0.2(4)
C2 N3 N4 C3 -179.3(4)
C1 N3 N4 C3 -1.4(4)
C3 N5 N6 C1 -0.4(5)
C3 N7 N8 C4 125.4(4)
C3 N7 N8 N9 -65.6(4)
C4 N8 N9 C5 -1.1(4)
N7 N8 N9 C5 -171.3(3)
N2 N1 C1 N6 179.3(4)
N2 N1 C1 N3 0.7(4)
N5 N6 C1 N1 -179.0(4)
N5 N6 C1 N3 -0.5(5)
C2 N3 C1 N1 -1.4(4)
N4 N3 C1 N1 -179.7(3)
C2 N3 C1 N6 179.9(3)
N4 N3 C1 N6 1.6(5)
N1 N2 C2 N3 -1.1(5)
N4 N3 C2 N2 179.7(3)
C1 N3 C2 N2 1.5(4)
N3 N4 C3 N7 -178.8(3)
N3 N4 C3 N5 0.4(5)
N8 N7 C3 N4 5.4(5)
N8 N7 C3 N5 -174.0(3)
N6 N5 C3 N4 0.5(6)
N6 N5 C3 N7 179.8(3)
C5 N10 C4 N8 -1.1(4)
N9 N8 C4 N10 1.5(4)
N7 N8 C4 N10 171.7(3)
N8 N9 C5 N10 0.4(4)
N8 N9 C5 N11 -178.5(3)
C4 N10 C5 N9 0.4(4)
C4 N10 C5 N11 179.4(3)
O2 N11 C5 N9 -170.7(4)
O1 N11 C5 N9 9.0(6)
O2 N11 C5 N10 10.4(6)
O1 N11 C5 N10 -169.9(4)
C1' N1' N2' C2' -0.3(4)
C2' N3' N4' C3' 178.8(4)
C1' N3' N4' C3' 2.5(5)
C3' N5' N6' C1' 0.7(5)
C3' N7' N8' C4' -126.9(4)
C3' N7' N8' N9' 64.2(4)
C4' N8' N9' C5' 1.3(4)
N7' N8' N9' C5' 171.5(3)
N2' N1' C1' N6' -179.4(4)
N2' N1' C1' N3' -0.6(4)
N5' N6' C1' N1' 179.6(4)
N5' N6' C1' N3' 0.9(5)
C2' N3' C1' N1' 1.2(4)
N4' N3' C1' N1' 178.4(3)
C2' N3' C1' N6' -179.9(3)
N4' N3' C1' N6' -2.7(5)
N1' N2' C2' N3' 1.1(5)
N4' N3' C2' N2' -178.2(4)
C1' N3' C2' N2' -1.4(4)
N3' N4' C3' N7' 177.8(3)
N3' N4' C3' N5' -0.9(5)
N8' N7' C3' N4' -5.4(5)
N8' N7' C3' N5' 173.5(3)
N6' N5' C3' N4' -0.7(5)
N6' N5' C3' N7' -179.5(3)
C5' N10' C4' N8' 0.8(4)
N9' N8' C4' N10' -1.4(4)
N7' N8' C4' N10' -171.5(3)
N8' N9' C5' N10' -0.8(4)
N8' N9' C5' N11' 178.9(3)
C4' N10' C5' N9' 0.1(4)
C4' N10' C5' N11' -179.7(3)
O2' N11' C5' N9' 171.5(4)
O1' N11' C5' N9' -9.6(6)
O2' N11' C5' N10' -8.8(6)
O1' N11' C5' N10' 170.1(4)
